data_7202184
loop_
_publ_author_name
'Liu, Wenlong'
'Ye, Lihua'
'Liu, Xinfang'
'Yuan, Limin'
'Jiang, Jiaxun'
'Yan, Chaoguo'

_publ_section_title
;
 Hydrothermal syntheses, structures and luminescent properties of d10
 metal--organic frameworks based on rigid
 3,3&#x2032;,5,5&#x2032;-azobenzenetetracarboxylic acid
;
_journal_issue 10
_journal_name_full CrystEngComm
_journal_page_first 1395
_journal_paper_doi 10.1039/b806360e
_journal_volume 10
_journal_year 2008
_chemical_formula_moiety 'C28 H18 Cd2 N10 O8'
_chemical_formula_sum 'C28 H18 Cd2 N10 O8'
_chemical_formula_weight 847.32
_chemical_name_systematic
;
?
;
_space_group_IT_number 2
_symmetry_cell_setting triclinic
_symmetry_space_group_name_Hall '-P 1'
_symmetry_space_group_name_H-M 'P -1'
_atom_sites_solution_hydrogens geom
_atom_sites_solution_primary direct
_atom_sites_solution_secondary difmap
_audit_creation_method SHELXL-97
_cell_angle_alpha 83.7380(10)
_cell_angle_beta 83.711(3)
_cell_angle_gamma 80.314(2)
_cell_formula_units_Z 2
_cell_length_a 9.8622(3)
_cell_length_b 10.0043(2)
_cell_length_c 14.8619(4)
_cell_measurement_reflns_used 3129
_cell_measurement_temperature 296(2)
_cell_measurement_theta_max 21.88
_cell_measurement_theta_min 2.42
_cell_volume 1430.58(7)
_computing_cell_refinement 'Bruker SMART'
_computing_data_collection 'Bruker SMART'
_computing_data_reduction 'Bruker SAINT'
_computing_molecular_graphics 'Bruker SHELXTL'
_computing_publication_material 'Bruker SHELXTL'
_computing_structure_refinement 'Bruker SHELXTL'
_computing_structure_solution 'Bruker SHELXTL'
_diffrn_ambient_temperature 296(2)
_diffrn_measured_fraction_theta_full 0.996
_diffrn_measured_fraction_theta_max 0.996
_diffrn_measurement_device_type 'Bruker Smart Apex CCD'
_diffrn_measurement_method 'phi and omega scans'
_diffrn_radiation_monochromator graphite
_diffrn_radiation_source 'sealed tube'
_diffrn_radiation_type MoK\a
_diffrn_radiation_wavelength 0.71073
_diffrn_reflns_av_R_equivalents 0.0308
_diffrn_reflns_av_sigmaI/netI 0.0587
_diffrn_reflns_limit_h_max 11
_diffrn_reflns_limit_h_min -12
_diffrn_reflns_limit_k_max 12
_diffrn_reflns_limit_k_min -10
_diffrn_reflns_limit_l_max 18
_diffrn_reflns_limit_l_min -17
_diffrn_reflns_number 16364
_diffrn_reflns_theta_full 26.00
_diffrn_reflns_theta_max 26.00
_diffrn_reflns_theta_min 1.38
_exptl_absorpt_coefficient_mu 1.559
_exptl_absorpt_correction_T_max 0.828
_exptl_absorpt_correction_T_min 0.780
_exptl_absorpt_correction_type multi-scan
_exptl_absorpt_process_details 'SADABS; Bruker, 2000'
_exptl_crystal_colour colourless
_exptl_crystal_density_diffrn 1.967
_exptl_crystal_density_method 'not measured'
_exptl_crystal_description Needle
_exptl_crystal_F_000 832
_exptl_crystal_size_max 0.30
_exptl_crystal_size_mid 0.13
_exptl_crystal_size_min 0.12
_refine_diff_density_max 0.571
_refine_diff_density_min -0.900
_refine_diff_density_rms 0.091
_refine_ls_extinction_method none
_refine_ls_goodness_of_fit_ref 1.006
_refine_ls_hydrogen_treatment constr
_refine_ls_matrix_type full
_refine_ls_number_parameters 367
_refine_ls_number_reflns 5603
_refine_ls_number_restraints 0
_refine_ls_restrained_S_all 1.006
_refine_ls_R_factor_all 0.0591
_refine_ls_R_factor_gt 0.0385
_refine_ls_shift/su_max 0.000
_refine_ls_shift/su_mean 0.000
_refine_ls_structure_factor_coef Fsqd
_refine_ls_weighting_details 'calc w=1/[\s^2^(Fo^2^)+(0.0389P)^2^+0.0000P] where P=(Fo^2^+2Fc^2^)/3'
_refine_ls_weighting_scheme calc
_refine_ls_wR_factor_gt 0.0750
_refine_ls_wR_factor_ref 0.0774
_reflns_number_gt 4115
_reflns_number_total 5603
_reflns_threshold_expression >2sigma(I)
_cod_data_source_file b806360e.txt
_cod_data_source_block compound1
_cod_database_code 7202184

loop_
_symmetry_equiv_pos_as_xyz
'x, y, z'
'-x, -y, -z'

loop_
_atom_site_label
_atom_site_type_symbol
_atom_site_fract_x
_atom_site_fract_y
_atom_site_fract_z
_atom_site_U_iso_or_equiv
_atom_site_adp_type
_atom_site_occupancy
_atom_site_symmetry_multiplicity
_atom_site_calc_flag
_atom_site_refinement_flags
_atom_site_disorder_assembly
_atom_site_disorder_group
Cd1 Cd 0.19708(3) 0.25144(3) 0.15921(2) 0.036 Uani 1 1 d . . .
Cd2 Cd -0.00683(3) -0.00555(3) 0.31547(2) 0.033 Uani 1 1 d . . .
C1 C 0.1292(4) 0.3291(4) 0.4121(3) 0.0347(9) Uani 1 1 d . . .
C2 C 0.0852(4) 0.4577(4) 0.3680(3) 0.0347(9) Uani 1 1 d . . .
H2 H 0.0335 0.4649 0.3185 0.042 Uiso 1 1 calc R . .
C3 C 0.1178(4) 0.5735(4) 0.3969(3) 0.0351(9) Uani 1 1 d . . .
C4 C 0.1947(4) 0.5618(5) 0.4703(3) 0.0371(9) Uani 1 1 d . . .
H4 H 0.2166 0.6399 0.4902 0.045 Uiso 1 1 calc R . .
C5 C 0.2405(4) 0.4344(4) 0.5153(3) 0.031 Uani 1 1 d . . .
C6 C 0.2060(4) 0.3224(4) 0.4859(3) 0.037 Uani 1 1 d . . .
H6 H 0.2348 0.2378 0.5161 0.045 Uiso 1 1 calc R . .
C7 C 0.0920(4) 0.2069(4) 0.3787(3) 0.0347(9) Uani 1 1 d . . .
C8 C 0.0637(4) 0.7134(4) 0.3520(3) 0.034 Uani 1 1 d . . .
C9 C 0.3752(4) -0.4151(4) 0.2270(3) 0.031 Uani 1 1 d . . .
C10 C 0.3176(4) -0.2833(4) 0.1941(3) 0.033 Uani 1 1 d . . .
H10 H 0.2495 -0.2711 0.1540 0.040 Uiso 1 1 calc R . .
C11 C 0.3634(4) -0.1688(4) 0.2220(3) 0.0321(9) Uani 1 1 d . . .
C12 C 0.4631(4) -0.1895(4) 0.2832(2) 0.0333(9) Uani 1 1 d . . .
H12 H 0.4938 -0.1149 0.3018 0.040 Uiso 1 1 calc R . .
C13 C 0.5171(4) -0.3183(4) 0.3168(3) 0.034 Uani 1 1 d . . .
C14 C 0.4749(4) -0.4325(4) 0.2888(3) 0.0348(9) Uani 1 1 d . . .
H14 H 0.5130 -0.5196 0.3112 0.042 Uiso 1 1 calc R . .
C15 C 0.3219(4) -0.5366(5) 0.2018(3) 0.037 Uani 1 1 d . . .
C16 C 0.2973(4) -0.0262(4) 0.1899(3) 0.0364(9) Uani 1 1 d . . .
C17 C 0.3018(4) 0.2446(4) -0.0789(3) 0.0367(9) Uani 1 1 d . . .
H17 H 0.3969 0.2173 -0.0805 0.044 Uiso 1 1 calc R . .
C18 C 0.2278(4) 0.2682(4) -0.1528(3) 0.030 Uani 1 1 d . . .
H18 H 0.2637 0.2598 -0.2128 0.036 Uiso 1 1 calc R . .
C19 C 0.0889(4) 0.3048(4) -0.0311(3) 0.0330(9) Uani 1 1 d . . .
C20 C -0.0326(4) 0.3400(4) 0.0291(3) 0.0316(9) Uani 1 1 d . . .
C21 C -0.2413(4) 0.4074(4) 0.0916(2) 0.0313(9) Uani 1 1 d . . .
H21 H -0.3353 0.4405 0.0994 0.038 Uiso 1 1 calc R . .
C22 C -0.1534(4) 0.3652(4) 0.1592(3) 0.0360(9) Uani 1 1 d . . .
H22 H -0.1779 0.3637 0.2215 0.043 Uiso 1 1 calc R . .
C23 C -0.1305(4) 0.0383(4) 0.1038(3) 0.034 Uani 1 1 d . . .
H23 H -0.0482 0.0197 0.0670 0.040 Uiso 1 1 calc R . .
C24 C -0.2561(5) 0.0683(4) 0.0729(3) 0.0391(10) Uani 1 1 d . . .
H24 H -0.2761 0.0727 0.0128 0.047 Uiso 1 1 calc R . .
C25 C -0.2727(4) 0.0747(4) 0.2193(3) 0.0328(9) Uani 1 1 d . . .
C26 C -0.3174(4) 0.0989(4) 0.3130(3) 0.0358(9) Uani 1 1 d . . .
C27 C -0.4322(4) 0.1597(4) 0.4391(3) 0.0378(10) Uani 1 1 d . . .
H27 H -0.5016 0.1944 0.4818 0.045 Uiso 1 1 calc R . .
C28 C -0.3055(4) 0.1009(4) 0.4561(3) 0.0333(9) Uani 1 1 d . . .
H28 H -0.2717 0.0880 0.5130 0.040 Uiso 1 1 calc R . .
N1 N 0.3203(3) 0.4373(3) 0.5929(2) 0.0311(7) Uani 1 1 d . . .
N2 N 0.3848(3) 0.3234(4) 0.6152(2) 0.0367(8) Uani 1 1 d . . .
N3 N -0.0214(3) 0.3254(3) 0.1171(2) 0.0341(8) Uani 1 1 d . . .
N4 N 0.2144(3) 0.2672(3) -0.0020(2) 0.0364(8) Uani 1 1 d . . .
N5 N -0.1618(3) 0.3907(3) 0.0108(2) 0.0354(8) Uani 1 1 d . . .
H5 H -0.1902 0.4097 -0.0425 0.042 Uiso 1 1 calc R . .
N6 N 0.0926(4) 0.3061(3) -0.1239(2) 0.0372(8) Uani 1 1 d . . .
H6A H 0.0241 0.3265 -0.1567 0.045 Uiso 1 1 calc R . .
N7 N -0.2311(3) 0.0618(4) 0.3761(2) 0.0364(8) Uani 1 1 d . . .
N8 N -0.1390(3) 0.0385(3) 0.1949(2) 0.0315(7) Uani 1 1 d . . .
N9 N -0.4436(3) 0.1605(3) 0.3478(2) 0.0346(8) Uani 1 1 d . . .
H9 H -0.5146 0.1928 0.3188 0.042 Uiso 1 1 calc R . .
N10 N -0.3509(4) 0.0914(3) 0.1489(2) 0.0359(8) Uani 1 1 d . . .
H10A H -0.4394 0.1118 0.1503 0.043 Uiso 1 1 calc R . .
O1 O 0.0679(3) 0.2098(3) 0.29625(18) 0.0346(6) Uani 1 1 d . . .
O2 O 0.0861(3) 0.1014(3) 0.43219(18) 0.0382(7) Uani 1 1 d . . .
O3 O -0.0128(3) 0.7232(3) 0.29095(17) 0.0348(6) Uani 1 1 d . . .
O4 O 0.1107(3) 0.8104(3) 0.37850(19) 0.0380(7) Uani 1 1 d . . .
O5 O 0.3757(3) -0.6531(3) 0.22936(18) 0.0375(6) Uani 1 1 d . . .
O6 O 0.2208(3) -0.5151(3) 0.15362(17) 0.0320(6) Uani 1 1 d . . .
O7 O 0.3669(3) 0.0682(3) 0.1853(2) 0.0417(7) Uani 1 1 d . . .
O8 O 0.1782(3) -0.0088(3) 0.17107(18) 0.0349(6) Uani 1 1 d . . .

loop_
_atom_site_aniso_label
_atom_site_aniso_U_11
_atom_site_aniso_U_22
_atom_site_aniso_U_33
_atom_site_aniso_U_23
_atom_site_aniso_U_13
_atom_site_aniso_U_12
Cd1 0.037 0.037 0.035 -0.001 -0.006 -0.004
Cd2 0.035 0.029 0.034 -0.001 -0.010 -0.003
C1 0.032(2) 0.031(2) 0.040(2) -0.0099(18) 0.0015(17) -0.0014(17)
C2 0.037(2) 0.031(2) 0.035(2) 0.0029(17) -0.0100(18) -0.0040(18)
C3 0.0242(19) 0.037(2) 0.041(2) 0.0082(19) -0.0001(17) -0.0052(17)
C4 0.034(2) 0.045(3) 0.033(2) -0.0158(19) -0.0017(17) -0.0005(19)
C5 0.030 0.031 0.036 -0.011 -0.006 -0.005
C6 0.046 0.032 0.030 0.005 -0.009 0.004
C7 0.034(2) 0.031(2) 0.036(2) 0.0005(18) -0.0090(17) 0.0040(17)
C8 0.032 0.032 0.034 0.003 0.006 -0.004
C9 0.034 0.026 0.033 -0.007 0.006 -0.003
C10 0.030 0.034 0.035 0.003 -0.008 -0.007
C11 0.035(2) 0.032(2) 0.031(2) -0.0061(17) 0.0034(16) -0.0096(17)
C12 0.031(2) 0.046(2) 0.026(2) -0.0148(18) 0.0049(16) -0.0115(18)
C13 0.033 0.035 0.033 0.000 -0.006 -0.005
C14 0.030(2) 0.042(2) 0.032(2) -0.0070(18) 0.0000(17) -0.0036(18)
C15 0.038 0.046 0.032 -0.017 0.004 -0.015
C16 0.035(2) 0.041(2) 0.034(2) -0.0040(18) -0.0016(17) -0.0070(19)
C17 0.036(2) 0.026(2) 0.044(2) -0.0049(18) 0.0026(18) 0.0042(17)
C18 0.031 0.024 0.034 0.001 0.004 -0.013
C19 0.030(2) 0.032(2) 0.036(2) 0.0019(17) -0.0010(17) -0.0045(17)
C20 0.029(2) 0.034(2) 0.032(2) -0.0017(17) -0.0086(16) -0.0019(17)
C21 0.030(2) 0.031(2) 0.029(2) 0.0067(16) 0.0001(16) -0.0007(17)
C22 0.037(2) 0.034(2) 0.036(2) -0.0026(18) 0.0018(18) -0.0081(18)
C23 0.029 0.038 0.035 -0.007 -0.002 -0.010
C24 0.055(3) 0.031(2) 0.034(2) -0.0089(18) -0.0056(19) -0.0061(19)
C25 0.032(2) 0.034(2) 0.028(2) 0.0028(17) -0.0008(16) 0.0021(17)
C26 0.037(2) 0.039(2) 0.030(2) 0.0012(18) 0.0041(18) -0.0094(18)
C27 0.033(2) 0.037(2) 0.037(2) -0.0122(18) 0.0125(18) 0.0080(18)
C28 0.038(2) 0.032(2) 0.027(2) -0.0033(17) -0.0028(17) 0.0026(18)
N1 0.0275(16) 0.0283(17) 0.0379(18) -0.0082(14) -0.0070(14) -0.0001(14)
N2 0.0333(18) 0.041(2) 0.0372(19) -0.0157(16) -0.0115(15) 0.0028(16)
N3 0.0424(19) 0.0279(18) 0.0303(18) -0.0039(14) -0.0045(15) 0.0007(15)
N4 0.0391(19) 0.0323(19) 0.0348(19) -0.0016(15) -0.0010(15) -0.0001(15)
N5 0.0364(19) 0.0301(18) 0.0383(19) 0.0009(15) -0.0047(15) -0.0034(15)
N6 0.043(2) 0.037(2) 0.0350(19) -0.0044(15) -0.0069(15) -0.0130(16)
N7 0.0379(18) 0.0349(19) 0.0336(19) 0.0020(15) -0.0046(15) -0.0001(15)
N8 0.0365(18) 0.0345(19) 0.0237(17) -0.0008(14) 0.0008(14) -0.0100(15)
N9 0.0326(18) 0.0309(18) 0.038(2) -0.0111(15) -0.0003(15) 0.0048(14)
N10 0.0399(19) 0.0347(19) 0.0354(19) -0.0093(15) -0.0065(15) -0.0063(15)
O1 0.0298(14) 0.0384(16) 0.0382(16) -0.0024(13) -0.0043(12) -0.0123(12)
O2 0.0481(17) 0.0388(18) 0.0314(15) 0.0017(13) -0.0178(13) -0.0113(14)
O3 0.0418(16) 0.0339(15) 0.0286(14) 0.0087(12) -0.0173(12) -0.0038(12)
O4 0.0411(16) 0.0349(16) 0.0382(16) -0.0074(13) -0.0133(13) 0.0022(13)
O5 0.0429(16) 0.0323(16) 0.0360(15) -0.0003(12) -0.0099(13) -0.0002(13)
O6 0.0384(15) 0.0281(14) 0.0349(15) -0.0050(11) -0.0124(12) -0.0133(12)
O7 0.0349(15) 0.0356(16) 0.0547(19) 0.0046(14) -0.0069(13) -0.0098(13)
O8 0.0338(15) 0.0362(16) 0.0329(15) 0.0014(12) -0.0018(12) -0.0041(12)

loop_
_atom_type_symbol
_atom_type_description
_atom_type_scat_dispersion_real
_atom_type_scat_dispersion_imag
_atom_type_scat_source
C C 0.0033 0.0016 'International Tables Vol C Tables 4.2.6.8 and 6.1.1.4'
H H 0.0000 0.0000 'International Tables Vol C Tables 4.2.6.8 and 6.1.1.4'
N N 0.0061 0.0033 'International Tables Vol C Tables 4.2.6.8 and 6.1.1.4'
O O 0.0106 0.0060 'International Tables Vol C Tables 4.2.6.8 and 6.1.1.4'
Cd Cd -0.8075 1.2024 'International Tables Vol C Tables 4.2.6.8 and 6.1.1.4'

loop_
_geom_angle_atom_site_label_1
_geom_angle_atom_site_label_2
_geom_angle_atom_site_label_3
_geom_angle
_geom_angle_site_symmetry_1
_geom_angle_site_symmetry_3
_geom_angle_publ_flag
N3 Cd1 O7 146.53(11) . . ?
N3 Cd1 O1 79.63(10) . . ?
O7 Cd1 O1 94.42(10) . . ?
N3 Cd1 N4 73.30(11) . . ?
O7 Cd1 N4 99.35(11) . . ?
O1 Cd1 N4 148.58(11) . . ?
N3 Cd1 O6 86.89(10) . 1_565 ?
O7 Cd1 O6 126.24(10) . 1_565 ?
O1 Cd1 O6 104.41(9) . 1_565 ?
N4 Cd1 O6 89.94(10) . 1_565 ?
N3 Cd1 O5 137.27(10) . 1_565 ?
O7 Cd1 O5 75.66(10) . 1_565 ?
O1 Cd1 O5 94.29(9) . 1_565 ?
N4 Cd1 O5 116.40(11) . 1_565 ?
O6 Cd1 O5 53.41(8) 1_565 1_565 ?
N3 Cd1 O8 95.27(10) . . ?
O7 Cd1 O8 51.74(9) . . ?
O1 Cd1 O8 74.77(9) . . ?
N4 Cd1 O8 91.92(10) . . ?
O6 Cd1 O8 177.48(8) 1_565 . ?
O5 Cd1 O8 124.14(9) 1_565 . ?
O4 Cd2 N8 133.94(11) 1_545 . ?
O4 Cd2 N7 118.00(11) 1_545 . ?
N8 Cd2 N7 73.88(11) . . ?
O4 Cd2 O1 123.75(10) 1_545 . ?
N8 Cd2 O1 94.82(10) . . ?
N7 Cd2 O1 98.62(11) . . ?
O4 Cd2 O2 82.33(10) 1_545 . ?
N8 Cd2 O2 143.70(10) . . ?
N7 Cd2 O2 91.37(11) . . ?
O1 Cd2 O2 54.00(9) . . ?
C6 C1 C2 118.0(4) . . ?
C6 C1 C7 122.9(4) . . ?
C2 C1 C7 119.1(4) . . ?
C3 C2 C1 120.8(4) . . ?
C3 C2 H2 119.6 . . ?
C1 C2 H2 119.6 . . ?
C2 C3 C4 119.2(4) . . ?
C2 C3 C8 120.7(4) . . ?
C4 C3 C8 120.1(4) . . ?
C3 C4 C5 121.1(4) . . ?
C3 C4 H4 119.4 . . ?
C5 C4 H4 119.4 . . ?
C6 C5 C4 118.4(4) . . ?
C6 C5 N1 126.3(4) . . ?
C4 C5 N1 115.3(3) . . ?
C5 C6 C1 122.5(4) . . ?
C5 C6 H6 118.8 . . ?
C1 C6 H6 118.8 . . ?
O2 C7 O1 120.9(4) . . ?
O2 C7 C1 119.5(4) . . ?
O1 C7 C1 119.6(4) . . ?
O3 C8 O4 125.5(4) . . ?
O3 C8 C3 119.6(4) . . ?
O4 C8 C3 114.8(4) . . ?
C14 C9 C10 119.8(4) . . ?
C14 C9 C15 119.8(4) . . ?
C10 C9 C15 120.2(4) . . ?
C9 C10 C11 119.9(4) . . ?
C9 C10 H10 120.0 . . ?
C11 C10 H10 120.0 . . ?
C12 C11 C10 118.9(4) . . ?
C12 C11 C16 120.8(4) . . ?
C10 C11 C16 120.1(4) . . ?
C13 C12 C11 121.1(4) . . ?
C13 C12 H12 119.4 . . ?
C11 C12 H12 119.4 . . ?
C12 C13 C14 120.7(4) . . ?
C12 C13 N2 114.7(4) . 2_656 ?
C14 C13 N2 124.6(4) . 2_656 ?
C9 C14 C13 119.6(4) . . ?
C9 C14 H14 120.2 . . ?
C13 C14 H14 120.2 . . ?
O5 C15 O6 122.5(4) . . ?
O5 C15 C9 119.8(4) . . ?
O6 C15 C9 117.7(4) . . ?
O8 C16 O7 123.2(4) . . ?
O8 C16 C11 118.3(4) . . ?
O7 C16 C11 118.5(4) . . ?
C18 C17 N4 109.4(4) . . ?
C18 C17 H17 125.3 . . ?
N4 C17 H17 125.3 . . ?
N6 C18 C17 108.4(3) . . ?
N6 C18 H18 125.8 . . ?
C17 C18 H18 125.8 . . ?
N4 C19 N6 111.9(3) . . ?
N4 C19 C20 122.7(4) . . ?
N6 C19 C20 125.4(4) . . ?
N3 C20 N5 111.3(3) . . ?
N3 C20 C19 118.5(3) . . ?
N5 C20 C19 130.2(4) . . ?
N5 C21 C22 106.1(3) . . ?
N5 C21 H21 126.9 . . ?
C22 C21 H21 126.9 . . ?
C21 C22 N3 107.7(3) . . ?
C21 C22 H22 126.1 . . ?
N3 C22 H22 126.1 . . ?
C24 C23 N8 111.2(4) . . ?
C24 C23 H23 124.4 . . ?
N8 C23 H23 124.4 . . ?
C23 C24 N10 106.5(4) . . ?
C23 C24 H24 126.7 . . ?
N10 C24 H24 126.7 . . ?
N8 C25 N10 113.0(3) . . ?
N8 C25 C26 119.3(4) . . ?
N10 C25 C26 127.6(4) . . ?
N7 C26 N9 112.1(3) . . ?
N7 C26 C25 120.1(4) . . ?
N9 C26 C25 127.8(4) . . ?
C28 C27 N9 108.4(3) . . ?
C28 C27 H27 125.8 . . ?
N9 C27 H27 125.8 . . ?
C27 C28 N7 109.5(3) . . ?
C27 C28 H28 125.2 . . ?
N7 C28 H28 125.2 . . ?
N2 N1 C5 111.5(3) . . ?
N1 N2 C13 116.0(3) . 2_656 ?
C20 N3 C22 106.6(3) . . ?
C20 N3 Cd1 115.6(3) . . ?
C22 N3 Cd1 137.9(3) . . ?
C19 N4 C17 105.1(3) . . ?
C19 N4 Cd1 109.8(2) . . ?
C17 N4 Cd1 144.9(3) . . ?
C20 N5 C21 108.2(3) . . ?
C20 N5 H5 125.9 . . ?
C21 N5 H5 125.9 . . ?
C18 N6 C19 105.2(3) . . ?
C18 N6 H6A 127.4 . . ?
C19 N6 H6A 127.4 . . ?
C26 N7 C28 105.1(3) . . ?
C26 N7 Cd2 112.5(3) . . ?
C28 N7 Cd2 141.1(3) . . ?
C25 N8 C23 104.6(3) . . ?
C25 N8 Cd2 113.3(2) . . ?
C23 N8 Cd2 142.0(3) . . ?
C26 N9 C27 104.9(3) . . ?
C26 N9 H9 127.6 . . ?
C27 N9 H9 127.6 . . ?
C25 N10 C24 104.5(3) . . ?
C25 N10 H10A 127.8 . . ?
C24 N10 H10A 127.8 . . ?
C7 O1 Cd1 133.2(2) . . ?
C7 O1 Cd2 94.3(2) . . ?
Cd1 O1 Cd2 114.02(11) . . ?
C7 O2 Cd2 90.3(2) . . ?
C8 O4 Cd2 105.1(2) . 1_565 ?
C15 O5 Cd1 89.3(2) . 1_545 ?
C15 O6 Cd1 94.7(2) . 1_545 ?
C16 O7 Cd1 99.7(3) . . ?
C16 O8 Cd1 84.8(3) . . ?

loop_
_geom_bond_atom_site_label_1
_geom_bond_atom_site_label_2
_geom_bond_distance
_geom_bond_site_symmetry_2
_geom_bond_publ_flag
Cd1 N3 2.289(3) . ?
Cd1 O7 2.296(3) . ?
Cd1 O1 2.317(3) . ?
Cd1 N4 2.372(3) . ?
Cd1 O6 2.378(3) 1_565 ?
Cd1 O5 2.508(3) 1_565 ?
Cd1 O8 2.627(3) . ?
Cd2 O4 2.181(3) 1_545 ?
Cd2 N8 2.292(3) . ?
Cd2 N7 2.314(3) . ?
Cd2 O1 2.371(3) . ?
Cd2 O2 2.465(3) . ?
C1 C6 1.388(6) . ?
C1 C2 1.401(5) . ?
C1 C7 1.483(6) . ?
C2 C3 1.377(6) . ?
C2 H2 0.9300 . ?
C3 C4 1.379(6) . ?
C3 C8 1.521(5) . ?
C4 C5 1.401(6) . ?
C4 H4 0.9300 . ?
C5 C6 1.353(6) . ?
C5 N1 1.472(5) . ?
C6 H6 0.9300 . ?
C7 O2 1.255(5) . ?
C7 O1 1.270(5) . ?
C8 O3 1.228(5) . ?
C8 O4 1.259(5) . ?
C9 C14 1.395(5) . ?
C9 C10 1.403(5) . ?
C9 C15 1.501(6) . ?
C10 C11 1.416(6) . ?
C10 H10 0.9300 . ?
C11 C12 1.387(6) . ?
C11 C16 1.515(6) . ?
C12 C13 1.371(6) . ?
C12 H12 0.9300 . ?
C13 C14 1.398(6) . ?
C13 N2 1.464(5) 2_656 ?
C14 H14 0.9300 . ?
C15 O5 1.242(5) . ?
C15 O6 1.266(5) . ?
C16 O8 1.216(5) . ?
C16 O7 1.249(5) . ?
C17 C18 1.362(6) . ?
C17 N4 1.370(5) . ?
C17 H17 0.9300 . ?
C18 N6 1.358(5) . ?
C18 H18 0.9300 . ?
C19 N4 1.337(5) . ?
C19 N6 1.374(5) . ?
C19 C20 1.433(5) . ?
C20 N3 1.315(5) . ?
C20 N5 1.335(5) . ?
C21 N5 1.370(5) . ?
C21 C22 1.383(6) . ?
C21 H21 0.9300 . ?
C22 N3 1.395(5) . ?
C22 H22 0.9300 . ?
C23 C24 1.343(6) . ?
C23 N8 1.348(5) . ?
C23 H23 0.9300 . ?
C24 N10 1.398(5) . ?
C24 H24 0.9300 . ?
C25 N8 1.328(5) . ?
C25 N10 1.347(5) . ?
C25 C26 1.448(5) . ?
C26 N7 1.316(5) . ?
C26 N9 1.366(5) . ?
C27 C28 1.327(5) . ?
C27 N9 1.373(5) . ?
C27 H27 0.9300 . ?
C28 N7 1.385(5) . ?
C28 H28 0.9300 . ?
N1 N2 1.238(4) . ?
N2 C13 1.464(5) 2_656 ?
N5 H5 0.8600 . ?
N6 H6A 0.8600 . ?
N9 H9 0.8600 . ?
N10 H10A 0.8600 . ?
O4 Cd2 2.181(3) 1_565 ?
O5 Cd1 2.508(3) 1_545 ?
O6 Cd1 2.378(3) 1_545 ?
